data_4122317
loop_
_publ_author_name
'Dell'Amico, Luca'
'Rassu, Gloria'
'Zambrano, Vincenzo'
'Sartori, Andrea'
'Curti, Claudio'
'Battistini, Lucia'
'Pelosi, Giorgio'
'Casiraghi, Giovanni'
'Zanardi, Franca'

_publ_section_title
;
 Exploring the vinylogous reactivity of cyclohexenylidene malononitriles:
 switchable regioselectivity in the organocatalytic asymmetric addition to
 enals giving highly enantioenriched carbabicyclic structures.
;
_journal_issue 31
_journal_name_full 'Journal of the American Chemical Society'
_journal_page_first 11107
_journal_page_last 11114
_journal_paper_doi 10.1021/ja5054576
_journal_volume 136
_journal_year 2014
_chemical_formula_sum 'C19 H18 N2 O'
_chemical_formula_weight 290.35
_chemical_name_systematic
;
2-[(1S,4S,5R,6S)-5-Formyl-4-methyl-6-phenylbicyclo[2.2.2]
octan-2-ylidene]malononitrile
;
_space_group_crystal_system monoclinic
_space_group_IT_number 4
_space_group_name_Hall 'P 2yb'
_space_group_name_H-M_alt 'P 1 21 1'
_symmetry_space_group_name_Hall 'P 2yb'
_symmetry_space_group_name_H-M 'P 1 21 1'
_atom_sites_solution_hydrogens mixed
_audit_creation_method SHELXL-2014
_cell_angle_alpha 90
_cell_angle_beta 96.979(2)
_cell_angle_gamma 90
_cell_formula_units_Z 2
_cell_length_a 8.4215(9)
_cell_length_b 6.9754(8)
_cell_length_c 13.365(2)
_cell_measurement_temperature 293(2)
_cell_volume 779.29(17)
_computing_structure_refinement 'SHELXL-2014 (Sheldrick, 2014)'
_diffrn_ambient_temperature 293(2)
_diffrn_measured_fraction_theta_full 1.000
_diffrn_measured_fraction_theta_max 0.999
_diffrn_radiation_type MoK\a
_diffrn_radiation_wavelength 0.71073
_diffrn_reflns_av_R_equivalents 0.0213
_diffrn_reflns_av_unetI/netI 0.0231
_diffrn_reflns_Laue_measured_fraction_full 1.000
_diffrn_reflns_Laue_measured_fraction_max 0.999
_diffrn_reflns_limit_h_max 10
_diffrn_reflns_limit_h_min -10
_diffrn_reflns_limit_k_max 8
_diffrn_reflns_limit_k_min -9
_diffrn_reflns_limit_l_max 16
_diffrn_reflns_limit_l_min -17
_diffrn_reflns_number 8439
_diffrn_reflns_point_group_measured_fraction_full 0.998
_diffrn_reflns_point_group_measured_fraction_max 0.993
_diffrn_reflns_theta_full 25.242
_diffrn_reflns_theta_max 27.531
_diffrn_reflns_theta_min 1.535
_exptl_absorpt_coefficient_mu 0.077
_exptl_absorpt_correction_T_max 0.74
_exptl_absorpt_correction_T_min 0.66
_exptl_absorpt_correction_type multi-scan
_exptl_absorpt_process_details SADABS
_exptl_crystal_colour colorless
_exptl_crystal_density_diffrn 1.237
_exptl_crystal_description prism
_exptl_crystal_F_000 308
_exptl_crystal_size_max 0.4
_exptl_crystal_size_mid 0.4
_exptl_crystal_size_min 0.3
_refine_diff_density_max 0.218
_refine_diff_density_min -0.147
_refine_diff_density_rms 0.032
_refine_ls_abs_structure_details
;
 Flack x determined using 1531 quotients [(I+)-(I-)]/[(I+)+(I-)]
 (Parsons, Flack and Wagner, Acta Cryst. B69 (2013) 249-259).
;
_refine_ls_abs_structure_Flack 0.0(5)
_refine_ls_extinction_method none
_refine_ls_goodness_of_fit_ref 1.045
_refine_ls_hydrogen_treatment mixed
_refine_ls_matrix_type full
_refine_ls_number_parameters 211
_refine_ls_number_reflns 3571
_refine_ls_number_restraints 1
_refine_ls_restrained_S_all 1.044
_refine_ls_R_factor_all 0.0336
_refine_ls_R_factor_gt 0.0328
_refine_ls_shift/su_max 0.000
_refine_ls_shift/su_mean 0.000
_refine_ls_structure_factor_coef Fsqd
_refine_ls_weighting_details 'w=1/[\s^2^(Fo^2^)+(0.0540P)^2^+0.0771P] where P=(Fo^2^+2Fc^2^)/3'
_refine_ls_weighting_scheme calc
_refine_ls_wR_factor_gt 0.0878
_refine_ls_wR_factor_ref 0.0885
_reflns_Friedel_coverage 0.837
_reflns_Friedel_fraction_full 0.995
_reflns_Friedel_fraction_max 0.986
_reflns_number_gt 3469
_reflns_number_total 3571
_reflns_threshold_expression 'I > 2\s(I)'
_cod_data_source_file ja5054576_si_002.cif
_cod_data_source_block 7a
_cod_depositor_comments 'Adding full bibliography for 4122316--4122317.cif.'
_cod_original_cell_volume 779.31(17)
_cod_database_code 4122317
_shelx_space_group_comment
;
The symmetry employed for this shelxl refinement is uniquely defined
by the following loop, which should always be used as a source of
symmetry information in preference to the above space-group names.
They are only intended as comments.
;
_shelxl_version_number 2014-3

loop_
_space_group_symop_operation_xyz
'x, y, z'
'-x, y+1/2, -z'

loop_
_atom_site_label
_atom_site_type_symbol
_atom_site_fract_x
_atom_site_fract_y
_atom_site_fract_z
_atom_site_U_iso_or_equiv
_atom_site_adp_type
_atom_site_occupancy
_atom_site_site_symmetry_order
_atom_site_calc_flag
_atom_site_refinement_flags_posn
_atom_site_refinement_flags_adp
C6 C 0.20722(18) 1.0099(2) 0.82289(12) 0.0244(3) Uani 1 1 d . .
C13 C 0.3445(2) 0.7334(2) 0.64516(12) 0.0242(3) Uani 1 1 d . .
C7 C 0.33036(18) 0.8526(2) 0.82281(11) 0.0227(3) Uani 1 1 d . .
C12 C 0.52100(19) 0.7712(3) 0.65050(12) 0.0275(3) Uani 1 1 d . .
H00A H 0.5387 0.8925 0.6181 0.033 Uiso 1 1 calc R U
H00B H 0.5711 0.6709 0.6151 0.033 Uiso 1 1 calc R U
C10 C 0.59634(18) 0.7776(2) 0.76095(12) 0.0243(3) Uani 1 1 d . .
O1 O 0.6103(2) 1.1545(2) 0.93806(12) 0.0533(4) Uani 1 1 d . .
C14 C 0.29094(18) 0.6880(2) 0.74545(11) 0.0229(3) Uani 1 1 d . .
C17 C 0.2483(2) 0.7261(2) 0.55651(12) 0.0276(3) Uani 1 1 d . .
C16 C 0.5714(2) 0.5809(3) 0.80859(13) 0.0288(3) Uani 1 1 d . .
H00C H 0.5992 0.5889 0.8811 0.035 Uiso 1 1 calc R U
H00D H 0.6414 0.4874 0.7828 0.035 Uiso 1 1 calc R U
C18 C 0.3163(2) 0.7564(3) 0.46357(13) 0.0320(4) Uani 1 1 d . .
C11 C 0.7733(2) 0.8292(3) 0.76659(15) 0.0353(4) Uani 1 1 d . .
H01A H 0.8196 0.8329 0.8358 0.053 Uiso 1 1 calc R U
H01B H 0.8275 0.7346 0.7311 0.053 Uiso 1 1 calc R U
H01C H 0.7842 0.9526 0.7364 0.053 Uiso 1 1 calc R U
C19 C 0.0801(2) 0.6842(3) 0.54814(12) 0.0330(4) Uani 1 1 d . .
C8 C 0.50063(19) 0.9328(2) 0.81160(12) 0.0236(3) Uani 1 1 d . .
C15 C 0.3958(2) 0.5146(2) 0.78459(13) 0.0273(3) Uani 1 1 d . .
H01D H 0.3582 0.4630 0.8449 0.033 Uiso 1 1 calc R U
H01E H 0.3883 0.4146 0.7338 0.033 Uiso 1 1 calc R U
C9 C 0.5788(2) 0.9926(3) 0.91376(13) 0.0309(4) Uani 1 1 d . .
H015 H 0.6044 0.8970 0.9615 0.037 Uiso 1 1 calc R U
C1 C 0.1468(2) 1.1094(3) 0.73645(14) 0.0304(4) Uani 1 1 d . .
H016 H 0.1797 1.0767 0.6747 0.036 Uiso 1 1 calc R U
N1 N 0.3760(2) 0.7763(3) 0.39215(13) 0.0456(4) Uani 1 1 d . .
C2 C 0.0373(2) 1.2577(3) 0.74166(16) 0.0373(4) Uani 1 1 d . .
H018 H -0.0032 1.3232 0.6835 0.045 Uiso 1 1 calc R U
C4 C 0.0473(2) 1.2101(4) 0.91941(17) 0.0453(5) Uani 1 1 d . .
H020 H 0.0147 1.2439 0.9810 0.054 Uiso 1 1 calc R U
C5 C 0.1550(2) 1.0613(3) 0.91423(14) 0.0332(4) Uani 1 1 d . .
H021 H 0.1931 0.9948 0.9726 0.040 Uiso 1 1 calc R U
C3 C -0.0111(2) 1.3075(3) 0.83360(18) 0.0437(5) Uani 1 1 d . .
H022 H -0.0835 1.4072 0.8372 0.052 Uiso 1 1 calc R U
N2 N -0.0534(2) 0.6481(3) 0.53999(14) 0.0479(5) Uani 1 1 d . .
H3 H 0.490(3) 1.044(3) 0.7699(16) 0.031(5) Uiso 1 1 d . .
H2 H 0.175(2) 0.657(3) 0.7395(14) 0.021(4) Uiso 1 1 d . .
H1 H 0.336(2) 0.798(3) 0.8908(14) 0.022(4) Uiso 1 1 d . .

loop_
_atom_site_aniso_label
_atom_site_aniso_U_11
_atom_site_aniso_U_22
_atom_site_aniso_U_33
_atom_site_aniso_U_23
_atom_site_aniso_U_13
_atom_site_aniso_U_12
C6 0.0221(7) 0.0226(7) 0.0283(7) -0.0016(6) 0.0019(5) -0.0020(6)
C13 0.0308(7) 0.0173(7) 0.0245(7) -0.0015(6) 0.0036(6) -0.0016(6)
C7 0.0257(7) 0.0225(7) 0.0194(7) 0.0005(6) 0.0006(5) -0.0010(6)
C12 0.0291(8) 0.0287(8) 0.0254(7) -0.0013(6) 0.0055(6) -0.0031(7)
C10 0.0235(7) 0.0229(8) 0.0265(7) -0.0009(6) 0.0021(6) -0.0012(6)
O1 0.0721(11) 0.0398(9) 0.0452(8) -0.0174(7) -0.0035(7) -0.0115(8)
C14 0.0248(7) 0.0204(7) 0.0234(7) 0.0007(6) 0.0021(5) -0.0030(6)
C17 0.0337(8) 0.0245(8) 0.0239(7) -0.0007(6) 0.0009(6) -0.0009(6)
C16 0.0288(7) 0.0230(8) 0.0333(8) 0.0012(6) -0.0013(6) 0.0031(6)
C18 0.0407(9) 0.0288(9) 0.0253(8) -0.0006(7) -0.0013(7) -0.0005(7)
C11 0.0252(8) 0.0365(10) 0.0441(10) -0.0041(8) 0.0039(7) -0.0028(7)
C19 0.0389(9) 0.0351(9) 0.0233(7) -0.0002(7) -0.0028(6) -0.0028(8)
C8 0.0252(7) 0.0206(7) 0.0246(8) -0.0004(6) 0.0006(6) -0.0014(6)
C15 0.0325(8) 0.0196(7) 0.0295(8) 0.0026(6) 0.0026(6) -0.0011(6)
C9 0.0281(8) 0.0343(9) 0.0294(8) -0.0050(7) 0.0001(6) -0.0008(7)
C1 0.0306(8) 0.0259(8) 0.0333(8) 0.0012(7) -0.0010(6) -0.0007(7)
N1 0.0620(11) 0.0443(10) 0.0319(8) 0.0025(7) 0.0107(7) -0.0004(9)
C2 0.0299(8) 0.0277(9) 0.0510(11) 0.0050(8) -0.0081(7) -0.0003(7)
C4 0.0369(9) 0.0513(13) 0.0493(11) -0.0131(10) 0.0118(8) 0.0082(9)
C5 0.0311(8) 0.0383(10) 0.0306(8) -0.0017(7) 0.0048(6) 0.0022(7)
C3 0.0289(8) 0.0329(10) 0.0684(13) -0.0077(10) 0.0028(9) 0.0081(8)
N2 0.0387(9) 0.0616(13) 0.0411(9) -0.0014(9) -0.0038(7) -0.0097(8)

loop_
_atom_type_symbol
_atom_type_description
_atom_type_scat_dispersion_real
_atom_type_scat_dispersion_imag
_atom_type_scat_source
C C 0.0033 0.0016 'International Tables Vol C Tables 4.2.6.8 and 6.1.1.4'
H H 0.0000 0.0000 'International Tables Vol C Tables 4.2.6.8 and 6.1.1.4'
N N 0.0061 0.0033 'International Tables Vol C Tables 4.2.6.8 and 6.1.1.4'
O O 0.0106 0.0060 'International Tables Vol C Tables 4.2.6.8 and 6.1.1.4'

loop_
_geom_angle_atom_site_label_1
_geom_angle_atom_site_label_2
_geom_angle_atom_site_label_3
_geom_angle
C1 C6 C5 118.51(16)
C1 C6 C7 122.96(15)
C5 C6 C7 118.51(15)
C17 C13 C14 124.23(15)
C17 C13 C12 122.11(14)
C14 C13 C12 113.43(13)
C6 C7 C14 116.50(13)
C6 C7 C8 112.23(13)
C14 C7 C8 108.96(12)
C13 C12 C10 109.98(12)
C11 C10 C12 109.95(13)
C11 C10 C16 111.83(14)
C12 C10 C16 108.12(13)
C11 C10 C8 111.68(14)
C12 C10 C8 105.28(13)
C16 C10 C8 109.71(13)
C13 C14 C15 104.21(13)
C13 C14 C7 112.09(13)
C15 C14 C7 106.56(12)
C13 C17 C19 123.73(14)
C13 C17 C18 119.37(15)
C19 C17 C18 116.88(14)
C10 C16 C15 110.87(13)
N1 C18 C17 176.9(2)
N2 C19 C17 178.6(2)
C9 C8 C10 113.37(14)
C9 C8 C7 108.54(13)
C10 C8 C7 108.84(13)
C16 C15 C14 109.16(13)
O1 C9 C8 124.57(18)
C6 C1 C2 120.44(17)
C3 C2 C1 119.89(18)
C3 C4 C5 119.98(18)
C4 C5 C6 120.96(18)
C4 C3 C2 120.21(18)

loop_
_geom_bond_atom_site_label_1
_geom_bond_atom_site_label_2
_geom_bond_distance
C6 C1 1.390(2)
C6 C5 1.394(2)
C6 C7 1.510(2)
C13 C17 1.352(2)
C13 C14 1.499(2)
C13 C12 1.503(2)
C7 C14 1.554(2)
C7 C8 1.563(2)
C12 C10 1.535(2)
C10 C11 1.526(2)
C10 C16 1.538(2)
C10 C8 1.553(2)
O1 C9 1.196(3)
C14 C15 1.551(2)
C17 C19 1.437(2)
C17 C18 1.445(2)
C16 C15 1.545(2)
C18 N1 1.140(2)
C19 N2 1.145(3)
C8 C9 1.501(2)
C1 C2 1.394(3)
C2 C3 1.385(3)
C4 C3 1.372(3)
C4 C5 1.386(3)
